data_2015494
loop_
_publ_author_name
'Trilleras, Jorge'
'Quiroga, Jairo'
'Torre, Jos\'e M. de la'
'Cobo, Justo'
'Low, John N.'
'Glidewell, Christopher'

_publ_section_title
;
 3-(5-Chloro-3-methyl-1-phenylpyrazol-4-yl)-1,5-diphenylpentane-1,5-dione:
 sheets built from C---H&#x00B7;&#x00B7;&#x00B7;O and
 C---H&#x00B7;&#x00B7;&#x00B7;\p(arene) hydrogen bonds
;
_journal_coeditor_code GG3030
_journal_issue 8
_journal_name_full 'Acta Crystallographica Section C'
_journal_page_first o518
_journal_page_last o520
_journal_paper_doi 10.1107/S0108270106025583
_journal_volume 62
_journal_year 2006
_chemical_formula_iupac 'C27 H23 Cl N2 O2'
_chemical_formula_moiety 'C27 H23 Cl N2 O2'
_chemical_formula_sum 'C27 H23 Cl N2 O2'
_chemical_formula_weight 442.92
_chemical_name_systematic
;
3-(5-Chloro-3-methyl-1-phenylpyrazol-4-yl)-1,5-diphenylpentane-1,5-dione
;
_space_group_IT_number 61
_symmetry_cell_setting orthorhombic
_symmetry_space_group_name_Hall '-P 2ac 2ab'
_symmetry_space_group_name_H-M 'P b c a'
_atom_sites_solution_hydrogens geom
_atom_sites_solution_primary direct
_atom_sites_solution_secondary difmap
_cell_angle_alpha 90.00
_cell_angle_beta 90.00
_cell_angle_gamma 90.00
_cell_formula_units_Z 8
_cell_length_a 15.2964(3)
_cell_length_b 17.4366(2)
_cell_length_c 16.8320(3)
_cell_measurement_reflns_used 5148
_cell_measurement_temperature 120(2)
_cell_measurement_theta_max 27.49
_cell_measurement_theta_min 2.14
_cell_volume 4489.38(13)
_computing_cell_refinement 'DENZO (Otwinowski & Minor, 1997) and COLLECT'
_computing_data_collection 'COLLECT (Nonius, 1999)'
_computing_data_reduction 'DENZO and COLLECT'
_computing_molecular_graphics 'PLATON (Spek, 2003)'
_computing_publication_material 'SHELXL97 and PRPKAPPA (Ferguson, 1999)'
_computing_structure_refinement 'OSCAIL (McArdle, 2003) and SHELXL97 (Sheldrick, 1997)'
_computing_structure_solution 'SIR2004 (Burla <i>et al.</i>,  2005)'
_diffrn_ambient_temperature 120(2)
_diffrn_detector_area_resol_mean 9.091
_diffrn_measured_fraction_theta_full 0.999
_diffrn_measured_fraction_theta_max 0.999
_diffrn_measurement_device_type 'Bruker Nonius KappaCCD area-detector'
_diffrn_measurement_method '\f and \w'
_diffrn_radiation_monochromator graphite
_diffrn_radiation_source 'Bruker Nonius FR591 rotating anode'
_diffrn_radiation_type 'Mo K\a'
_diffrn_radiation_wavelength 0.71073
_diffrn_reflns_av_R_equivalents 0.0763
_diffrn_reflns_av_sigmaI/netI 0.0518
_diffrn_reflns_limit_h_max 19
_diffrn_reflns_limit_h_min -18
_diffrn_reflns_limit_k_max 22
_diffrn_reflns_limit_k_min -22
_diffrn_reflns_limit_l_max 21
_diffrn_reflns_limit_l_min -21
_diffrn_reflns_number 48477
_diffrn_reflns_theta_full 27.49
_diffrn_reflns_theta_max 27.49
_diffrn_reflns_theta_min 2.14
_diffrn_standards_decay_% 0
_exptl_absorpt_coefficient_mu 0.197
_exptl_absorpt_correction_T_max 0.994
_exptl_absorpt_correction_T_min 0.923
_exptl_absorpt_correction_type multi-scan
_exptl_absorpt_process_details '(SADABS; Sheldrick, 2003)'
_exptl_crystal_colour colourless
_exptl_crystal_density_diffrn 1.311
_exptl_crystal_density_method 'not measured'
_exptl_crystal_description needle
_exptl_crystal_F_000 1856
_exptl_crystal_size_max 0.25
_exptl_crystal_size_mid 0.07
_exptl_crystal_size_min 0.03
_refine_diff_density_max 0.342
_refine_diff_density_min -0.363
_refine_ls_extinction_coef 0.0049(6)
_refine_ls_extinction_expression Fc^*^=kFc[1+0.001xFc^2^\l^3^/sin(2\q)]^-1/4^
_refine_ls_extinction_method 'SHELXL97 (Sheldrick, 1997)'
_refine_ls_goodness_of_fit_ref 1.056
_refine_ls_hydrogen_treatment constr
_refine_ls_matrix_type full
_refine_ls_number_parameters 291
_refine_ls_number_reflns 5148
_refine_ls_number_restraints 0
_refine_ls_restrained_S_all 1.056
_refine_ls_R_factor_all 0.0972
_refine_ls_R_factor_gt 0.0488
_refine_ls_shift/su_max 0.001
_refine_ls_shift/su_mean 0.000
_refine_ls_structure_factor_coef Fsqd
_refine_ls_weighting_details 'w = 1/[\s^2^(Fo^2^)+(0.071P)^2^+0.5899P] where P=(Fo^2^+2Fc^2^)/3'
_refine_ls_weighting_scheme calc
_refine_ls_wR_factor_gt 0.1129
_refine_ls_wR_factor_ref 0.1361
_reflns_number_gt 3253
_reflns_number_total 5148
_reflns_threshold_expression I>2\s(I)
_cod_data_source_file gg3030.cif
_cod_data_source_block I
_cod_original_cell_volume 4489.39(13)
_cod_database_code 2015494
_cod_database_fobs_code 2015494

loop_
_symmetry_equiv_pos_as_xyz
'x, y, z'
'-x+1/2, -y, z+1/2'
'x+1/2, -y+1/2, -z'
'-x, y+1/2, -z+1/2'
'-x, -y, -z'
'x+1/2, y, -z+1/2'
'-x+1/2, y+1/2, z'
'x, -y+1/2, z+1/2'

loop_
_atom_site_type_symbol
_atom_site_label
_atom_site_fract_x
_atom_site_fract_y
_atom_site_fract_z
_atom_site_U_iso_or_equiv
_atom_site_adp_type
_atom_site_calc_flag
_atom_site_refinement_flags
_atom_site_occupancy
N N1 0.08215(10) 0.51879(9) 0.67052(9) 0.0306(4) Uani d . 1
C C11 0.01801(13) 0.57556(12) 0.68856(12) 0.0326(5) Uani d . 1
C C12 0.01904(13) 0.61321(12) 0.76064(13) 0.0363(5) Uani d . 1
C C13 -0.04328(14) 0.66959(13) 0.77567(13) 0.0402(5) Uani d . 1
C C14 -0.10655(14) 0.68606(13) 0.72017(14) 0.0419(6) Uani d . 1
C C15 -0.10830(13) 0.64651(13) 0.64901(15) 0.0426(6) Uani d . 1
C C16 -0.04554(13) 0.59163(12) 0.63219(13) 0.0368(5) Uani d . 1
N N2 0.05817(10) 0.45273(9) 0.63228(9) 0.0317(4) Uani d . 1
C C3 0.13242(12) 0.41443(11) 0.62071(11) 0.0289(5) Uani d . 1
C C31 0.13026(14) 0.33782(12) 0.58143(13) 0.0376(5) Uani d . 1
C C4 0.20619(12) 0.45476(11) 0.65004(11) 0.0266(4) Uani d . 1
C C41 0.30143(12) 0.43254(11) 0.64849(11) 0.0280(4) Uani d . 1
C C6 0.33765(13) 0.42224(11) 0.73321(11) 0.0295(4) Uani d . 1
C C7 0.31158(13) 0.34732(11) 0.77115(11) 0.0292(4) Uani d . 1
O O7 0.28295(10) 0.29494(8) 0.73048(9) 0.0424(4) Uani d . 1
C C71 0.32357(12) 0.33693(11) 0.85842(11) 0.0272(4) Uani d . 1
C C72 0.31328(13) 0.26362(12) 0.89033(12) 0.0350(5) Uani d . 1
C C73 0.32038(14) 0.25179(13) 0.97102(13) 0.0420(5) Uani d . 1
C C74 0.33885(14) 0.31228(13) 1.02112(13) 0.0423(5) Uani d . 1
C C75 0.35083(14) 0.38514(12) 0.99041(13) 0.0396(5) Uani d . 1
C C76 0.34331(13) 0.39723(11) 0.90936(12) 0.0324(5) Uani d . 1
C C8 0.35730(12) 0.49020(11) 0.60219(11) 0.0287(4) Uani d . 1
C C9 0.34092(12) 0.49125(11) 0.51367(12) 0.0290(4) Uani d . 1
O O9 0.29296(9) 0.44428(8) 0.48188(8) 0.0370(4) Uani d . 1
C C91 0.38728(12) 0.55060(11) 0.46528(11) 0.0278(4) Uani d . 1
C C92 0.37698(12) 0.55107(12) 0.38296(12) 0.0314(5) Uani d . 1
C C93 0.41941(13) 0.60481(12) 0.33684(12) 0.0364(5) Uani d . 1
C C94 0.47220(14) 0.65961(12) 0.37192(13) 0.0377(5) Uani d . 1
C C95 0.48274(15) 0.66021(12) 0.45313(13) 0.0418(5) Uani d . 1
C C96 0.44089(13) 0.60586(12) 0.50000(12) 0.0365(5) Uani d . 1
C C5 0.17038(12) 0.52049(11) 0.68095(11) 0.0283(4) Uani d . 1
Cl Cl5 0.22177(3) 0.59854(3) 0.72142(3) 0.03617(17) Uani d . 1
H H12 0.0608 0.6011 0.7987 0.044 Uiso calc R 1
H H13 -0.0421 0.6963 0.8235 0.048 Uiso calc R 1
H H14 -0.1481 0.7237 0.7305 0.050 Uiso calc R 1
H H15 -0.1520 0.6569 0.6121 0.051 Uiso calc R 1
H H16 -0.0460 0.5659 0.5838 0.044 Uiso calc R 1
H H31A 0.0708 0.3241 0.5699 0.056 Uiso calc R 1
H H31B 0.1554 0.3002 0.6162 0.056 Uiso calc R 1
H H31C 0.1632 0.3398 0.5329 0.056 Uiso calc R 1
H H41 0.3059 0.3830 0.6214 0.034 Uiso calc R 1
H H6A 0.4009 0.4252 0.7314 0.035 Uiso calc R 1
H H6B 0.3169 0.4641 0.7661 0.035 Uiso calc R 1
H H72 0.3015 0.2224 0.8569 0.042 Uiso calc R 1
H H73 0.3127 0.2028 0.9918 0.050 Uiso calc R 1
H H74 0.3433 0.3041 1.0756 0.051 Uiso calc R 1
H H75 0.3639 0.4259 1.0241 0.048 Uiso calc R 1
H H76 0.3516 0.4462 0.8888 0.039 Uiso calc R 1
H H8A 0.3463 0.5411 0.6232 0.034 Uiso calc R 1
H H8B 0.4185 0.4785 0.6113 0.034 Uiso calc R 1
H H92 0.3411 0.5148 0.3589 0.038 Uiso calc R 1
H H93 0.4125 0.6042 0.2819 0.044 Uiso calc R 1
H H94 0.5005 0.6960 0.3407 0.045 Uiso calc R 1
H H95 0.5180 0.6972 0.4767 0.050 Uiso calc R 1
H H96 0.4487 0.6064 0.5548 0.044 Uiso calc R 1

loop_
_atom_site_aniso_label
_atom_site_aniso_U_11
_atom_site_aniso_U_22
_atom_site_aniso_U_33
_atom_site_aniso_U_12
_atom_site_aniso_U_13
_atom_site_aniso_U_23
N1 0.0310(9) 0.0305(9) 0.0304(9) -0.0023(7) 0.0013(7) -0.0019(7)
C11 0.0300(11) 0.0329(11) 0.0348(12) -0.0029(9) 0.0082(9) 0.0048(9)
C12 0.0341(12) 0.0395(12) 0.0354(12) -0.0003(9) 0.0043(9) 0.0036(10)
C13 0.0459(13) 0.0348(12) 0.0400(13) 0.0001(10) 0.0158(11) 0.0041(10)
C14 0.0362(12) 0.0358(12) 0.0536(15) 0.0038(10) 0.0151(11) 0.0135(11)
C15 0.0314(12) 0.0497(14) 0.0466(14) 0.0031(10) 0.0058(10) 0.0138(11)
C16 0.0339(11) 0.0422(12) 0.0343(12) -0.0031(10) 0.0048(9) 0.0070(10)
N2 0.0335(9) 0.0329(9) 0.0286(9) -0.0063(8) -0.0011(7) -0.0024(7)
C3 0.0323(11) 0.0327(11) 0.0218(10) -0.0047(9) 0.0002(8) 0.0013(8)
C31 0.0424(12) 0.0361(12) 0.0342(12) -0.0060(10) -0.0033(10) -0.0056(10)
C4 0.0315(10) 0.0272(10) 0.0212(10) -0.0050(8) 0.0021(8) 0.0001(8)
C41 0.0317(11) 0.0298(10) 0.0226(10) -0.0011(8) 0.0000(8) -0.0003(8)
C6 0.0286(10) 0.0329(11) 0.0269(11) -0.0040(9) 0.0001(8) 0.0025(8)
C7 0.0298(10) 0.0287(10) 0.0290(11) 0.0012(8) 0.0002(9) 0.0002(9)
O7 0.0612(10) 0.0314(8) 0.0347(9) -0.0099(7) -0.0099(7) -0.0001(6)
C71 0.0225(10) 0.0312(10) 0.0278(11) -0.0002(8) 0.0005(8) 0.0042(8)
C72 0.0376(11) 0.0314(11) 0.0361(12) -0.0046(9) -0.0054(9) 0.0028(9)
C73 0.0455(13) 0.0394(12) 0.0411(13) -0.0045(11) -0.0046(10) 0.0137(11)
C74 0.0420(12) 0.0555(14) 0.0293(12) 0.0053(11) -0.0020(10) 0.0078(11)
C75 0.0479(13) 0.0418(13) 0.0292(12) 0.0050(10) -0.0041(10) -0.0026(10)
C76 0.0355(11) 0.0311(11) 0.0306(11) -0.0007(9) -0.0011(9) 0.0031(9)
C8 0.0288(10) 0.0312(10) 0.0261(11) -0.0021(8) 0.0017(8) -0.0005(8)
C9 0.0314(10) 0.0275(10) 0.0282(11) 0.0040(9) 0.0017(8) -0.0021(8)
O9 0.0491(9) 0.0344(8) 0.0274(8) -0.0100(7) -0.0011(7) -0.0025(6)
C91 0.0296(10) 0.0285(10) 0.0252(11) 0.0045(8) 0.0022(8) 0.0018(8)
C92 0.0288(10) 0.0368(11) 0.0287(11) 0.0026(9) -0.0011(8) -0.0017(9)
C93 0.0370(12) 0.0468(13) 0.0253(11) 0.0064(10) 0.0005(9) 0.0079(9)
C94 0.0391(12) 0.0346(11) 0.0394(13) 0.0036(10) 0.0084(10) 0.0144(10)
C95 0.0484(13) 0.0346(12) 0.0423(14) -0.0089(10) 0.0023(11) 0.0002(10)
C96 0.0455(13) 0.0372(12) 0.0267(11) -0.0042(10) 0.0019(9) -0.0003(9)
C5 0.0287(11) 0.0321(11) 0.0240(10) -0.0065(9) -0.0005(8) 0.0000(8)
Cl5 0.0369(3) 0.0328(3) 0.0388(3) -0.0075(2) 0.0021(2) -0.0088(2)

loop_
_atom_type_symbol
_atom_type_description
_atom_type_scat_dispersion_real
_atom_type_scat_dispersion_imag
_atom_type_scat_source
C C 0.0033 0.0016 'International Tables Vol C Tables 4.2.6.8 and 6.1.1.4'
H H 0.0000 0.0000 'International Tables Vol C Tables 4.2.6.8 and 6.1.1.4'
N N 0.0061 0.0033 'International Tables Vol C Tables 4.2.6.8 and 6.1.1.4'
O O 0.0106 0.0060 'International Tables Vol C Tables 4.2.6.8 and 6.1.1.4'
Cl Cl 0.1484 0.1585 'International Tables Vol C Tables 4.2.6.8 and 6.1.1.4'

loop_
_geom_angle_atom_site_label_1
_geom_angle_atom_site_label_2
_geom_angle_atom_site_label_3
_geom_angle
_geom_angle_publ_flag
C5 N1 N2 110.14(15) no
C5 N1 C11 129.75(16) no
N2 N1 C11 119.97(16) no
C12 C11 C16 120.89(19) no
C12 C11 N1 120.64(18) no
C16 C11 N1 118.47(19) no
C11 C12 C13 119.2(2) no
C11 C12 H12 120.4 no
C13 C12 H12 120.4 no
C14 C13 C12 120.4(2) no
C14 C13 H13 119.8 no
C12 C13 H13 119.8 no
C13 C14 C15 119.9(2) no
C13 C14 H14 120.1 no
C15 C14 H14 120.1 no
C14 C15 C16 120.6(2) no
C14 C15 H15 119.7 no
C16 C15 H15 119.7 no
C15 C16 C11 119.1(2) no
C15 C16 H16 120.5 no
C11 C16 H16 120.5 no
C3 N2 N1 105.19(15) no
N2 C3 C4 112.27(17) no
N2 C3 C31 119.69(17) no
C4 C3 C31 128.04(18) no
C3 C31 H31A 109.5 no
C3 C31 H31B 109.5 no
H31A C31 H31B 109.5 no
C3 C31 H31C 109.5 no
H31A C31 H31C 109.5 no
H31B C31 H31C 109.5 no
C5 C4 C3 103.20(16) no
C5 C4 C41 127.36(17) no
C3 C4 C41 129.45(17) no
C4 C41 C8 112.27(15) no
C4 C41 C6 111.19(15) no
C8 C41 C6 110.28(15) no
C4 C41 H41 107.6 no
C8 C41 H41 107.6 no
C6 C41 H41 107.6 no
C7 C6 C41 113.45(16) no
C7 C6 H6A 108.9 no
C41 C6 H6A 108.9 no
C7 C6 H6B 108.9 no
C41 C6 H6B 108.9 no
H6A C6 H6B 107.7 no
O7 C7 C71 120.32(17) no
O7 C7 C6 120.33(17) no
C71 C7 C6 119.33(16) no
C76 C71 C72 118.68(18) no
C76 C71 C7 122.85(17) no
C72 C71 C7 118.46(17) no
C73 C72 C71 120.51(19) no
C73 C72 H72 119.7 no
C71 C72 H72 119.7 no
C72 C73 C74 120.3(2) no
C72 C73 H73 119.9 no
C74 C73 H73 119.9 no
C73 C74 C75 120.0(2) no
C73 C74 H74 120.0 no
C75 C74 H74 120.0 no
C74 C75 C76 119.8(2) no
C74 C75 H75 120.1 no
C76 C75 H75 120.1 no
C75 C76 C71 120.70(19) no
C75 C76 H76 119.7 no
C71 C76 H76 119.7 no
C9 C8 C41 114.64(15) no
C9 C8 H8A 108.6 no
C41 C8 H8A 108.6 no
C9 C8 H8B 108.6 no
C41 C8 H8B 108.6 no
H8A C8 H8B 107.6 no
O9 C9 C91 120.63(17) no
O9 C9 C8 121.53(17) no
C91 C9 C8 117.83(16) no
C96 C91 C92 118.62(18) no
C96 C91 C9 121.93(17) no
C92 C91 C9 119.45(17) no
C93 C92 C91 120.68(19) no
C93 C92 H92 119.7 no
C91 C92 H92 119.7 no
C92 C93 C94 120.24(19) no
C92 C93 H93 119.9 no
C94 C93 H93 119.9 no
C95 C94 C93 119.84(19) no
C95 C94 H94 120.1 no
C93 C94 H94 120.1 no
C94 C95 C96 120.3(2) no
C94 C95 H95 119.8 no
C96 C95 H95 119.8 no
C95 C96 C91 120.31(19) no
C95 C96 H96 119.8 no
C91 C96 H96 119.8 no
N1 C5 C4 109.19(16) no
N1 C5 Cl5 121.57(15) no
C4 C5 Cl5 129.12(15) no

loop_
_geom_bond_atom_site_label_1
_geom_bond_atom_site_label_2
_geom_bond_distance
_geom_bond_publ_flag
N1 C5 1.361(2) no
N1 N2 1.370(2) no
N1 C11 1.426(3) no
C11 C12 1.380(3) no
C11 C16 1.387(3) no
C12 C13 1.392(3) no
C12 H12 0.93 no
C13 C14 1.375(3) no
C13 H13 0.93 no
C14 C15 1.382(3) no
C14 H14 0.93 no
C15 C16 1.385(3) no
C15 H15 0.93 no
C16 H16 0.93 no
N2 C3 1.332(2) no
C3 C4 1.418(3) no
C3 C31 1.491(3) no
C31 H31A 0.96 no
C31 H31B 0.96 no
C31 H31C 0.96 no
C4 C5 1.373(3) no
C4 C41 1.508(3) no
C41 C8 1.533(3) no
C41 C6 1.540(3) no
C41 H41 0.98 no
C6 C7 1.508(3) no
C6 H6A 0.97 no
C6 H6B 0.97 no
C7 O7 1.222(2) no
C7 C71 1.491(3) no
C71 C76 1.390(3) no
C71 C72 1.395(3) no
C72 C73 1.378(3) no
C72 H72 0.93 no
C73 C74 1.380(3) no
C73 H73 0.93 no
C74 C75 1.384(3) no
C74 H74 0.93 no
C75 C76 1.385(3) no
C75 H75 0.93 no
C76 H76 0.93 no
C8 C9 1.511(3) no
C8 H8A 0.97 no
C8 H8B 0.97 no
C9 O9 1.223(2) no
C9 C91 1.496(3) no
C91 C96 1.394(3) no
C91 C92 1.394(3) no
C92 C93 1.379(3) no
C92 H92 0.93 no
C93 C94 1.383(3) no
C93 H93 0.93 no
C94 C95 1.376(3) no
C94 H94 0.93 no
C95 C96 1.389(3) no
C95 H95 0.93 no
C96 H96 0.93 no
C5 Cl5 1.7130(19) no

loop_
_geom_hbond_atom_site_label_D
_geom_hbond_atom_site_label_H
_geom_hbond_atom_site_label_A
_geom_hbond_site_symmetry_A
_geom_hbond_distance_DH
_geom_hbond_distance_HA
_geom_hbond_distance_DA
_geom_hbond_angle_DHA
_geom_hbond_publ_flag
C8 H8B Cg 5_666 0.97 2.79 3.673(2) 152 y
C14 H14 O7 4_556 0.93 2.50 3.402(3) 165 y
C73 H73 O9 8_555 0.93 2.59 3.449(3) 154 y

loop_
_geom_torsion_atom_site_label_1
_geom_torsion_atom_site_label_2
_geom_torsion_atom_site_label_3
_geom_torsion_atom_site_label_4
_geom_torsion
_geom_torsion_publ_flag
C5 N1 C11 C12 -45.8(3) no
N2 N1 C11 C12 138.94(19) no
C5 N1 C11 C16 134.5(2) no
N2 N1 C11 C16 -40.7(3) no
C16 C11 C12 C13 -1.9(3) no
N1 C11 C12 C13 178.51(18) no
C11 C12 C13 C14 1.8(3) no
C12 C13 C14 C15 -0.1(3) no
C13 C14 C15 C16 -1.6(3) no
C14 C15 C16 C11 1.5(3) no
C12 C11 C16 C15 0.2(3) no
N1 C11 C16 C15 179.88(17) no
C5 N1 N2 C3 0.7(2) no
C11 N1 N2 C3 176.81(16) no
N1 N2 C3 C4 -0.7(2) no
N1 N2 C3 C31 178.70(17) no
N2 C3 C4 C5 0.5(2) no
C31 C3 C4 C5 -178.91(19) no
N2 C3 C4 C41 -179.47(17) no
C31 C3 C4 C41 1.2(3) no
C5 C4 C41 C8 -60.5(2) no
C5 C4 C41 C6 63.6(2) no
C4 C41 C6 C7 77.6(2) no
C41 C6 C7 O7 16.0(3) no
O7 C7 C71 C76 -170.18(19) no
C6 C7 C71 C76 11.6(3) no
O7 C7 C71 C72 8.9(3) no
C72 C71 C7 C6 -169.29(18) y
C71 C7 C6 C41 -165.78(16) y
C7 C6 C41 C8 -157.20(16) y
C3 C4 C41 C6 -116.5(2) y
C92 C91 C9 C8 177.01(17) y
C91 C9 C8 C41 174.85(16) y
C9 C8 C41 C6 166.61(16) y
C3 C4 C41 C8 119.4(2) y
C76 C71 C72 C73 1.6(3) no
C7 C71 C72 C73 -177.48(18) no
C71 C72 C73 C74 -0.8(3) no
C72 C73 C74 C75 -0.4(3) no
C73 C74 C75 C76 0.7(3) no
C74 C75 C76 C71 0.2(3) no
C72 C71 C76 C75 -1.3(3) no
C7 C71 C76 C75 177.74(18) no
C4 C41 C8 C9 -68.8(2) no
C41 C8 C9 O9 -6.8(3) no
O9 C9 C91 C96 178.63(18) no
C8 C9 C91 C96 -3.0(3) no
O9 C9 C91 C92 -1.4(3) no
C96 C91 C92 C93 0.4(3) no
C9 C91 C92 C93 -179.57(17) no
C91 C92 C93 C94 -0.7(3) no
C92 C93 C94 C95 0.3(3) no
C93 C94 C95 C96 0.3(3) no
C94 C95 C96 C91 -0.5(3) no
C92 C91 C96 C95 0.2(3) no
C9 C91 C96 C95 -179.84(19) no
N2 N1 C5 C4 -0.5(2) no
C11 N1 C5 C4 -176.05(18) no
N2 N1 C5 Cl5 175.80(13) no
C11 N1 C5 Cl5 0.2(3) no
C3 C4 C5 N1 0.0(2) no
C41 C4 C5 N1 179.94(17) no
C3 C4 C5 Cl5 -175.88(15) no
C41 C4 C5 Cl5 4.1(3) no

loop_
_cod_related_entry_id
_cod_related_entry_database
_cod_related_entry_code
1 ChemSpider 21133467
